data_2312821
loop_
_publ_author_name
'Spahr, Dominik'
'St&#x119;kiel, Micha&#x142;'
'Zimmer, Dominik'
'Bayarjargal, Lkhamsuren'
'Bunk, Katja'
'Morgenroth, Wolfgang'
'Milman, Victor'
'Refson, Keith'
'Jochym, Dominik'
'Byrne, Peter J. P.'
'Winkler, Bj&#xf6;rn'

_publ_section_title
;
 Pressure-induced Pb-Pb bonding and phase transition in
 Pb<sub>2</sub>SnO<sub>4</sub>.
;
_journal_coeditor_code XK5074SUP1
_journal_issue 'Pt 6'
_journal_name_full 'Acta crystallographica Section B, Structural science, crystal engineering and materials'
_journal_page_first 979
_journal_page_last 991
_journal_paper_doi 10.1107/S205252062001238X
_journal_volume 76
_journal_year 2020
_chemical_formula_structural 'Pb2 Sn O4'
_chemical_formula_sum 'O4 Pb2 Sn'
_chemical_formula_weight 597.108
_chemical_name_systematic 'Tin(IV) Dilead Oxide'
_space_group_IT_number 55
_space_group_name_Hall '-P 2 2ab'
_space_group_name_H-M_alt 'P b a m'
_symmetry_cell_setting orthorhombic
_symmetry_Int_Tables_number 55
_symmetry_space_group_name_H-M 'P b a m'
_atom_sites_solution_primary heavy
_atom_sites_solution_secondary difmap
_audit_creation_date 2019-05-24T13:40
_audit_creation_method 'Jana2006 Version : 25/10/2015'
_cell_angle_alpha 90
_cell_angle_beta 90
_cell_angle_gamma 90
_cell_formula_units_Z 4
_cell_length_a 9.1901(7)
_cell_length_b 7.9508(3)
_cell_length_c 6.2893(7)
_cell_measurement_pressure 2000000(100000)
_cell_measurement_reflns_used 1011
_cell_measurement_temperature 293(2)
_cell_measurement_theta_max 17.86
_cell_measurement_theta_min 1.91
_cell_volume 459.55(6)
_diffrn_ambient_temperature 293(2)
_diffrn_detector 'CCD plate'
_diffrn_detector_type 'PerkinElmer XRD 1621'
_diffrn_measured_fraction_theta_full 0.72
_diffrn_measured_fraction_theta_max 0.42
_diffrn_measurement_device 'four-circle diffractometer'
_diffrn_measurement_device_type ' esperanto-CrysAlisPro-abstract goniometer imported esperanto images'
_diffrn_measurement_method '\w scans'
_diffrn_radiation_monochromator synchrotron
_diffrn_radiation_probe x-ray
_diffrn_radiation_type synchrotron
_diffrn_radiation_wavelength 0.28988
_diffrn_reflns_av_R_equivalents 0.0173
_diffrn_reflns_av_unetI/netI 0.0179
_diffrn_reflns_limit_h_max 15
_diffrn_reflns_limit_h_min -16
_diffrn_reflns_limit_k_max 12
_diffrn_reflns_limit_k_min -13
_diffrn_reflns_limit_l_max 13
_diffrn_reflns_limit_l_min -12
_diffrn_reflns_number 2491
_diffrn_reflns_theta_full 8.27
_diffrn_reflns_theta_max 17.86
_diffrn_reflns_theta_min 1.91
_diffrn_source synchrotron
_exptl_absorpt_coefficient_mu 9.868
_exptl_absorpt_correction_T_max 0.02
_exptl_absorpt_correction_T_min 0.012
_exptl_absorpt_correction_type empirical
_exptl_absorpt_process_details
;
CrysAlisPro 1.171.39.46 (Rigaku Oxford Diffraction, 2018)
Spherical absorption correction
 using equivalent radius and absorption coefficient.
Empirical absorption correction using spherical harmonics,
 implemented in SCALE3 ABSPACK scaling algorithm.
;
_exptl_crystal_colour colourless
_exptl_crystal_density_diffrn 8.63
_exptl_crystal_description cuboid
_exptl_crystal_F_000 984
_exptl_crystal_size_max 0.08
_exptl_crystal_size_mid 0.04
_exptl_crystal_size_min 0.03
_refine_diff_density_max 1.46
_refine_diff_density_min -0.92
_refine_ls_extinction_coef 610(50)
_refine_ls_extinction_method 'B-C type 1 Gaussian isotropic (Becker & Coppens, 1974)'
_refine_ls_goodness_of_fit_gt 1.45
_refine_ls_goodness_of_fit_ref 1.41
_refine_ls_number_constraints 0
_refine_ls_number_parameters 40
_refine_ls_number_reflns 1011
_refine_ls_number_restraints 0
_refine_ls_R_factor_all 0.0283
_refine_ls_R_factor_gt 0.0226
_refine_ls_shift/su_max 0.0089
_refine_ls_shift/su_mean 0.0021
_refine_ls_structure_factor_coef F
_refine_ls_weighting_details w=1/(\s^2^(F)+0.0001F^2^)
_refine_ls_weighting_scheme sigma
_refine_ls_wR_factor_gt 0.0289
_refine_ls_wR_factor_ref 0.0308
_reflns_number_gt 848
_reflns_number_total 1011
_reflns_threshold_expression I>3\s(I)
_cod_data_source_file xk5074.cif
_cod_data_source_block Pb2SnO4-Pbam-P1
_cod_depositor_comments
;
The following automatic conversions were performed:

data item '_diffrn_radiation_probe' value 'X-ray' was changed to
'x-ray' in accordance with the
/home/data/users/saulius/crontab/automatic-downloads/rss-feeds/IUCr/lib/dictionaries/cif_core.dic
dictionary named 'cif_core.dic' version 2.4.2 last updated on
2011-04-26.

Automatic conversion script
Id: cif_fix_values 8170 2020-07-09 18:12:32Z antanas 
;
_cod_original_formula_sum 'O4 Pb2 Sn1'
_cod_database_code 2312821

loop_
_space_group_symop_id
_space_group_symop_operation_xyz
1 x,y,z
2 -x,-y,z
3 -x+1/2,y+1/2,-z
4 x+1/2,-y+1/2,-z
5 -x,-y,-z
6 x,y,-z
7 x+1/2,-y+1/2,z
8 -x+1/2,y+1/2,z

loop_
_atom_site_label
_atom_site_type_symbol
_atom_site_fract_x
_atom_site_fract_y
_atom_site_fract_z
_atom_site_adp_type
_atom_site_U_iso_or_equiv
_atom_site_site_symmetry_multiplicity
_atom_site_occupancy
_atom_site_calc_flag
_atom_site_refinement_flags
_atom_site_disorder_assembly
_atom_site_disorder_group
Pb1 Pb 0.33997(3) 0.13860(4) 0 Uani 0.01371(9) 4 1 d . . .
Pb2 Pb 0.17244(3) 0.38926(4) -0.5 Uani 0.01373(9) 4 1 d . . .
Sn1 Sn 0.5 0.5 -0.24865(6) Uani 0.01054(15) 4 1 d . . .
O1 O 0.3868(7) 0.6101(8) -0.5 Uani 0.0122(18) 4 1 d . . .
O2 O 0.6679(5) 0.6684(6) -0.2496(6) Uani 0.0163(13) 8 1 d . . .
O3 O 0.4113(6) 0.6399(8) 0 Uani 0.0122(18) 4 1 d . . .

loop_
_atom_site_aniso_label
_atom_site_aniso_type_symbol
_atom_site_aniso_U_11
_atom_site_aniso_U_22
_atom_site_aniso_U_33
_atom_site_aniso_U_12
_atom_site_aniso_U_13
_atom_site_aniso_U_23
Pb1 Pb 0.01396(16) 0.0134(2) 0.01379(10) 0.00039(7) 0 0
Pb2 Pb 0.01124(16) 0.0142(2) 0.01579(10) 0.00089(6) 0 0
Sn1 Sn 0.0113(3) 0.0125(3) 0.00781(13) -0.00090(11) 0 0
O1 O 0.023(3) 0.005(4) 0.0087(14) 0.0038(16) 0 0
O2 O 0.021(2) 0.014(3) 0.0141(12) -0.0052(12) 0.0061(14) -0.0045(16)
O3 O 0.021(4) 0.008(4) 0.0079(14) 0.0019(15) 0 0

loop_
_geom_angle_atom_site_label_1
_geom_angle_atom_site_label_2
_geom_angle_atom_site_label_3
_geom_angle_site_symmetry_1
_geom_angle_site_symmetry_2
_geom_angle_site_symmetry_3
_geom_angle
_geom_angle_publ_flag
O2 Pb1 O2 2_665 . 5_665 91.24(16) ?
O2 Pb1 O3 2_665 . 3_545 87.93(16) ?
O2 Pb1 O3 5_665 . 3_545 87.93(16) ?
Pb2 Pb2 O1 2_565 . 3_544 105.27(16) ?
Pb2 Pb2 O2 2_565 . 2_665 133.16(11) ?
Pb2 Pb2 O2 2_565 . 5_664 133.16(11) ?
O1 Pb2 O2 3_544 . 2_665 87.51(17) ?
O1 Pb2 O2 3_544 . 5_664 87.51(17) ?
O2 Pb2 O2 2_665 . 5_664 91.37(16) ?
Sn1 Sn1 Sn1 5_664 . 5_665 180.0(5) ?
Sn1 Sn1 O1 5_664 . . 40.70(13) ?
Sn1 Sn1 O1 5_664 . 2_665 40.70(13) ?
Sn1 Sn1 O2 5_664 . . 89.83(11) ?
Sn1 Sn1 O2 5_664 . 2_665 89.83(11) ?
Sn1 Sn1 O3 5_664 . . 138.59(13) ?
Sn1 Sn1 O3 5_664 . 2_665 138.59(13) ?
Sn1 Sn1 O1 5_665 . . 139.30(13) ?
Sn1 Sn1 O1 5_665 . 2_665 139.30(13) ?
Sn1 Sn1 O2 5_665 . . 90.17(11) ?
Sn1 Sn1 O2 5_665 . 2_665 90.17(11) ?
Sn1 Sn1 O3 5_665 . . 41.41(13) ?
Sn1 Sn1 O3 5_665 . 2_665 41.41(13) ?
O1 Sn1 O1 . . 2_665 81.41(19) ?
O1 Sn1 O2 . . . 95.7(2) ?
O1 Sn1 O2 . . 2_665 84.0(2) ?
O1 Sn1 O3 . . . 98.60(18) ?
O1 Sn1 O3 . . 2_665 171.0(2) ?
O1 Sn1 O2 2_665 . . 84.0(2) ?
O1 Sn1 O2 2_665 . 2_665 95.7(2) ?
O1 Sn1 O3 2_665 . . 171.0(2) ?
O1 Sn1 O3 2_665 . 2_665 98.60(18) ?
O2 Sn1 O2 . . 2_665 179.66(15) ?
O2 Sn1 O3 . . . 87.0(2) ?
O2 Sn1 O3 . . 2_665 93.2(2) ?
O2 Sn1 O3 2_665 . . 93.2(2) ?
O2 Sn1 O3 2_665 . 2_665 87.0(2) ?
O3 Sn1 O3 . . 2_665 82.82(18) ?
Pb2 O1 Sn1 3_554 . . 121.78(19) ?
Pb2 O1 Sn1 3_554 . 5_664 121.78(19) ?
Sn1 O1 Sn1 . . 5_664 98.6(3) ?
Pb1 O2 Pb2 2_665 . 2_665 132.8(2) ?
Pb1 O2 Sn1 2_665 . . 115.52(19) ?
Pb2 O2 Sn1 2_665 . . 111.7(2) ?
Pb1 O3 Sn1 3_555 . . 112.87(19) ?
Pb1 O3 Sn1 3_555 . 5_665 112.87(19) ?
Sn1 O3 Sn1 . . 5_665 97.2(3) ?

loop_
_geom_bond_atom_site_label_1
_geom_bond_atom_site_label_2
_geom_bond_site_symmetry_1
_geom_bond_site_symmetry_2
_geom_bond_distance
_geom_bond_publ_flag
Pb1 O2 . 2_665 2.196(4) ?
Pb1 O2 . 5_665 2.196(4) ?
Pb1 O3 . 3_545 2.309(6) ?
Pb2 Pb2 . 2_565 3.6258(6) ?
Pb2 O1 . 3_544 2.285(6) ?
Pb2 O2 . 2_665 2.201(4) ?
Pb2 O2 . 5_664 2.201(4) ?
Sn1 Sn1 . 5_664 3.1617(9) ?
Sn1 Sn1 . 5_665 3.1276(9) ?
Sn1 O1 . . 2.085(4) ?
Sn1 O1 . 2_665 2.085(4) ?
Sn1 O2 . . 2.043(5) ?
Sn1 O2 . 2_665 2.043(5) ?
Sn1 O3 . . 2.085(4) ?
Sn1 O3 . 2_665 2.085(4) ?
